data_1548373
loop_
_publ_author_name
'Xinchang Wang'
'Yu Wang'
'Huayan Yang'
'Hongxun Fang'
'Ruixue Chen'
'Yibin Sun'
'Nanfeng Zheng'
'Kai Tan'
'Xin Lu'
'Zhongqun Tian'
'Xiaoyu Cao'

_publ_section_title
;
 Assembled molecular face-rotating polyhedra to transfer chirality from
 two to three dimensions
;
_journal_name_full 'Nature Communications'
_journal_page_first 12469
_journal_paper_doi 10.1038/ncomms12469
_journal_volume 7
_journal_year 2016
_chemical_formula_moiety 'C252 H324 N12'
_chemical_formula_sum 'C252 H324 N12'
_chemical_formula_weight 3521.21
_chemical_melting_point ?
_chemical_name_common (CCCC)-3
_space_group_crystal_system trigonal
_space_group_IT_number 146
_space_group_name_Hall 'R 3'
_space_group_name_H-M_alt 'R 3'
_symmetry_space_group_name_Hall 'R 3'
_symmetry_space_group_name_H-M 'R 3 :H'
_atom_sites_solution_hydrogens geom
_atom_sites_solution_primary direct
_atom_sites_solution_secondary difmap
_cell_angle_alpha 90
_cell_angle_beta 90
_cell_angle_gamma 120
_cell_formula_units_Z 3
_cell_length_a 23.121(2)
_cell_length_b 23.121(2)
_cell_length_c 51.666(2)
_cell_measurement_reflns_used 2603
_cell_measurement_temperature 100.01(10)
_cell_measurement_theta_max 55.2440
_cell_measurement_theta_min 4.0510
_cell_volume 23919(3)
_computing_cell_refinement 'CrysAlisPro 1.171.38.41 (Rigaku OD, 2015)'
_computing_data_collection 'CrysAlisPro 1.171.38.41 (Rigaku OD, 2015)'
_computing_data_reduction 'CrysAlisPro 1.171.38.41 (Rigaku OD, 2015)'
_computing_molecular_graphics 'Olex2 (Dolomanov et al., 2009)'
_computing_publication_material 'Olex2 (Dolomanov et al., 2009)'
_computing_structure_refinement 'ShelXL (Sheldrick, 2015)'
_computing_structure_solution 'SIR2004 (Burla et al., 2007)'
_diffrn_ambient_environment N~2~
_diffrn_ambient_temperature 100.01(10)
_diffrn_detector 'CCD plate'
_diffrn_detector_area_resol_mean 10.4741
_diffrn_detector_type Atlas
_diffrn_measured_fraction_theta_full 0.991
_diffrn_measured_fraction_theta_max 0.986
_diffrn_measurement_details
;
List of Runs (angles in degrees, time in seconds):

  # Type    Start    End  Width  t~exp~   \w     \q     \k     \f   Frames
--------------------------------------------------------------------------
  1  \w    -50.00  33.00   1.00    5.00    --  -41.44  38.00  30.00   83
  2  \w     -4.00  28.00   1.00    5.00    --  -41.44  38.00  60.00   32
  3  \w     28.00  81.00   1.00   75.00    --  102.29 -30.00-180.00   53
  4  \w     54.00  98.00   1.00   75.00    --  102.29 -45.00  90.00   44
  5  \w    107.00 170.00   1.00   75.00    --  102.29 125.00  90.00   63
  6  \w     59.00  95.00   1.00   75.00    --  102.29 -45.00-150.00   36
  7  \w     52.00  88.00   1.00   75.00    --  102.29 -30.00 120.00   36
;
_diffrn_measurement_device_type 'SuperNova, Dual, Cu at zero, Atlas'
_diffrn_measurement_method '\w scans'
_diffrn_orient_matrix_type 'CrysAlisPro convention (1999,Acta A55,543-557)'
_diffrn_orient_matrix_UB_11 -0.0381429000
_diffrn_orient_matrix_UB_12 -0.0737301000
_diffrn_orient_matrix_UB_13 0.0084483000
_diffrn_orient_matrix_UB_21 0.0613775000
_diffrn_orient_matrix_UB_22 -0.0065387000
_diffrn_orient_matrix_UB_23 -0.0068571000
_diffrn_orient_matrix_UB_31 0.0266403000
_diffrn_orient_matrix_UB_32 0.0209840000
_diffrn_orient_matrix_UB_33 0.0277502000
_diffrn_radiation_monochromator mirror
_diffrn_radiation_probe x-ray
_diffrn_radiation_type CuK\a
_diffrn_radiation_wavelength 1.54184
_diffrn_reflns_av_R_equivalents 0.0675
_diffrn_reflns_av_unetI/netI 0.1002
_diffrn_reflns_Laue_measured_fraction_full 0.991
_diffrn_reflns_Laue_measured_fraction_max 0.986
_diffrn_reflns_limit_h_max 21
_diffrn_reflns_limit_h_min -24
_diffrn_reflns_limit_k_max 27
_diffrn_reflns_limit_k_min -20
_diffrn_reflns_limit_l_max 61
_diffrn_reflns_limit_l_min -16
_diffrn_reflns_number 16509
_diffrn_reflns_point_group_measured_fraction_full 0.547
_diffrn_reflns_point_group_measured_fraction_max 0.544
_diffrn_reflns_theta_full 67.684
_diffrn_reflns_theta_max 68.215
_diffrn_reflns_theta_min 3.824
_diffrn_source 'micro-focus sealed X-ray tube'
_diffrn_source_type 'SuperNova (Cu) X-ray Source'
_exptl_absorpt_coefficient_mu 0.313
_exptl_absorpt_correction_T_max 1.00000
_exptl_absorpt_correction_T_min 0.65570
_exptl_absorpt_correction_type multi-scan
_exptl_absorpt_process_details
;
CrysAlisPro 1.171.38.41 (Rigaku Oxford Diffraction, 2015)
Empirical absorption correction using spherical harmonics,
 implemented in SCALE3 ABSPACK scaling algorithm.
;
_exptl_crystal_colour 'clear light colourless'
_exptl_crystal_density_diffrn 0.733
_exptl_crystal_density_meas ?
_exptl_crystal_density_method 'Not measured'
_exptl_crystal_description block
_exptl_crystal_F_000 5760
_exptl_crystal_size_max 0.3
_exptl_crystal_size_mid 0.15
_exptl_crystal_size_min 0.15
_exptl_transmission_factor_max 'Not measured'
_exptl_transmission_factor_min 'Not measured'
_refine_diff_density_max 0.306
_refine_diff_density_min -0.229
_refine_diff_density_rms 0.034
_refine_ls_abs_structure_details
;
 Classical Flack method preferred over Parsons because s.u. lower.
;
_refine_ls_abs_structure_Flack -0.7(9)
_refine_ls_extinction_coef .
_refine_ls_extinction_method none
_refine_ls_goodness_of_fit_ref 0.811
_refine_ls_hydrogen_treatment constr
_refine_ls_matrix_type full
_refine_ls_number_parameters 792
_refine_ls_number_reflns 10620
_refine_ls_number_restraints 228
_refine_ls_restrained_S_all 0.824
_refine_ls_R_factor_all 0.1038
_refine_ls_R_factor_gt 0.0725
_refine_ls_shift/su_max 0.001
_refine_ls_shift/su_mean 0.000
_refine_ls_structure_factor_coef Fsqd
_refine_ls_weighting_details
;
 w=1/[\s^2^(Fo^2^)+(0.0701P)^2^]
 where P=(Fo^2^+2Fc^2^)/3
;
_refine_ls_weighting_scheme calc
_refine_ls_wR_factor_gt 0.1663
_refine_ls_wR_factor_ref 0.1850
_reflns_Friedel_coverage 0.104
_reflns_Friedel_fraction_full 0.104
_reflns_Friedel_fraction_max 0.102
_reflns_number_gt 4843
_reflns_number_total 10620
_reflns_threshold_expression 'I > 2\s(I)'
_cod_data_source_file ncomms12469-s5.cif
_cod_data_source_block (CCCC)-3
_cod_depositor_comments
;
The following automatic conversions were performed:

'_chemical_melting_point' value 'Not measured' was changed to '?' -
the value is undefined or not given.

'_exptl_crystal_density_meas' value 'Not measured' was changed to '?'
- the value is perceived as not measured.

Automatic conversion script
Id: cif_fix_values 5376 2017-05-30 11:51:03Z andrius 
;
_cod_original_cell_volume 23921(4)
_cod_database_code 1548373
_shelx_space_group_comment
;
The symmetry employed for this shelxl refinement is uniquely defined
by the following loop, which should always be used as a source of
symmetry information in preference to the above space-group names.
They are only intended as comments.
;
_shelx_estimated_absorpt_t_max 0.955
_shelx_estimated_absorpt_t_min 0.912
_reflns_odcompleteness_completeness 99.53
_reflns_odcompleteness_iscentric 1
_reflns_odcompleteness_theta 64.99
_olex2_refinement_description
;
1. Fixed Uiso
 At 1.2 times of:
  All C(H) groups, All C(H,H) groups, All C(H,H,H,H) groups
 At 1.5 times of:
  All C(H,H,H) groups
2. Restrained distances
 C7BA-C5
 1.43 with sigma of 0.02
 C1BA-C7BA
 1.5 with sigma of 0.02
 C57-C30
 1.54 with sigma of 0.01
 C8AA-C57
 1.54 with sigma of 0.01
 C8AA-C0CA
 1.54 with sigma of 0.01
 C1CA-C0CA
 1.54 with sigma of 0.01
 C7BA-C14
 1.54 with sigma of 0.02
 C5CA-C1
 1.54 with sigma of 0.02
 C9BA-C4BA
 1.54 with sigma of 0.02
 C9BA-C6CA
 1.54 with sigma of 0.02
 C6CA-C4BA
 2.55 with sigma of 0.02
 C72-C4CA
 1.54 with sigma of 0.02
 C4CA-C46
 1.54 with sigma of 0.02
 C46-C72
 2.55 with sigma of 0.02
 C59-C30
 1.54 with sigma of 0.02
 C9CB-C2A
 1.54 with sigma of 0.02
3. Rigid bond restraints
 C3BA, C5, C8CA, C8, C2BA, C4
 with sigma for 1-2 distances of 0.001 and sigma for 1-3 distances of 0.001
 C1BA, C6BA, C7BA
 with sigma for 1-2 distances of 0.001 and sigma for 1-3 distances of 0.001
 C57, C8AA, C0CA, C1CA
 with sigma for 1-2 distances of 0.001 and sigma for 1-3 distances of 0.001
 C14, C9AA, C3, C7CA
 with sigma for 1-2 distances of 0.001 and sigma for 1-3 distances of 0.001
 C58, C71, C1, C5CA
 with sigma for 1-2 distances of 0.001 and sigma for 1-3 distances of 0.001
 C56, C4BA, C9BA, C6CA
 with sigma for 1-2 distances of 0.001 and sigma for 1-3 distances of 0.001
 C46, C4CA, C72, C59
 with sigma for 1-2 distances of 0.001 and sigma for 1-3 distances of 0.001
 C54, C67, C69, C73
 with sigma for 1-2 distances of 0.001 and sigma for 1-3 distances of 0.001
 C2CA, C2, C6, C9CA, C6A, C2A, C9CB
 with sigma for 1-2 distances of 0.001 and sigma for 1-3 distances of 0.001
4. Uiso/Uaniso restraints and constraints
C1CA \\sim C0CA \\sim C8AA \\sim C57: within 1.7A with sigma of 0.04 and sigma
for terminal atoms of 0.08
C14 \\sim C3 \\sim C9AA \\sim C7CA: within 1.7A with sigma of 0.04 and sigma
for terminal atoms of 0.08
C5CA \\sim C1 \\sim C71 \\sim C58: within 1.7A with sigma of 0.04 and sigma for
terminal atoms of 0.08
C6CA \\sim C9BA \\sim C4BA \\sim C56: within 1.7A with sigma of 0.04 and sigma
for terminal atoms of 0.08
C46 \\sim C4CA \\sim C72 \\sim C59: within 1.7A with sigma of 0.04 and sigma
for terminal atoms of 0.08
C54 \\sim C67 \\sim C69 \\sim C73: within 1.7A with sigma of 0.04 and sigma for
terminal atoms of 0.08
C2CA \\sim C2 \\sim C6 \\sim C9CA \\sim C6A \\sim C2A \\sim C9CB: within 1.7A
with sigma of 0.04 and sigma for terminal atoms of 0.08
Uanis(C6) = Uanis(C6A)
Uanis(C2) = Uanis(C2A)
Uanis(C9CA) = Uanis(C9CB)
5. Others
 Sof(H2CC)=Sof(H2CD)=Sof(C6A)=Sof(H6AB)=Sof(H6AC)=Sof(C2A)=Sof(H2AB)=Sof(H2AC)=
 Sof(C9CB)=Sof(H9CD)=Sof(H9CE)=Sof(H9CF)=1-FVAR(1)
 Sof(H2CA)=Sof(H2CB)=Sof(C2)=Sof(H2A)=Sof(H2B)=Sof(C6)=Sof(H6A)=Sof(H6B)=
 Sof(C9CA)=Sof(H9CA)=Sof(H9CB)=Sof(H9CC)=FVAR(1)
6.a Ternary CH refined with riding coordinates:
 C2AA(H2AA), C3CA(H3CA), C22(H22), C37(H37)
6.b Secondary CH2 refined with riding coordinates:
 C25(H25A,H25B), C31(H31A,H31B), C33(H33A,H33B), C40(H40A,H40B), C42(H42A,
 H42B), C45(H45A,H45B), C50(H50A,H50B), C51(H51A,H51B), C54(H54A,H54B),
 C55(H55A,H55B), C56(H56A,H56B), C57(H57A,H57B), C58(H58A,H58B), C59(H59A,H59B),
  C61(H61A,H61B), C62(H62A,H62B), C67(H67A,H67B), C69(H69A,H69B), C71(H71A,
 H71B), C8AA(H8AA,H8AB), C4BA(H4BA,H4BB), C72(H72A,H72B), C2CA(H2CA,H2CB),
 C2CA(H2CC,H2CD), C14(H14A,H14B), C9AA(H9AA,H9AB), C3(H3A,H3B), C1(H1A,H1B),
 C9BA(H9BA,H9BB), C0CA(H0CA,H0CB), C4CA(H4CA,H4CB), C2(H2A,H2B), C6(H6A,H6B),
 C6A(H6AB,H6AC), C2A(H2AB,H2AC)
6.c Me refined with riding coordinates:
 C70(H70A,H70B,H70C), C73(H73A,H73B,H73C), C1CA(H1CA,H1CB,H1CC), C5CA(H5CA,
 H5CB,H5CC), C6CA(H6CA,H6CB,H6CC), C46(H46A,H46B,H46C), C9CA(H9CA,H9CB,H9CC),
 C9CB(H9CD,H9CE,H9CF)
6.d Aromatic/amide H refined with riding coordinates:
 C6AA(H6AA), C5AA(H5AA), C5BA(H5BA), C15(H15), C18(H18), C19(H19), C20(H20),
 C24(H24), C27(H27), C39(H39), C44(H44), C48(H48), C53(H53), C3BA(H3BA), C8(H8),
  C2BA(H2BA)
6.e Fitted hexagon refined as free rotating group:
 C3BA(C5,C8CA,C8,C2BA,C4)
6.f Idealised Me refined as rotating group:
 C7CA(H7CA,H7CB,H7CC)
;
_olex2_date_sample_data_collection 2015-02-03
_olex2_submission_special_instructions 'No special instructions were received'
_oxdiff_exptl_absorpt_empirical_details
;
Empirical correction (ABSPACK) includes:
- Absorption correction using spherical harmonics
- Frame scaling
;
_oxdiff_exptl_absorpt_empirical_full_max 1.825
_oxdiff_exptl_absorpt_empirical_full_min 0.580

loop_
_space_group_symop_operation_xyz
'x, y, z'
'-y, x-y, z'
'-x+y, -x, z'
'x+2/3, y+1/3, z+1/3'
'-y+2/3, x-y+1/3, z+1/3'
'-x+y+2/3, -x+1/3, z+1/3'
'x+1/3, y+2/3, z+2/3'
'-y+1/3, x-y+2/3, z+2/3'
'-x+y+1/3, -x+2/3, z+2/3'

loop_
_atom_site_label
_atom_site_type_symbol
_atom_site_fract_x
_atom_site_fract_y
_atom_site_fract_z
_atom_site_U_iso_or_equiv
_atom_site_adp_type
_atom_site_occupancy
_atom_site_site_symmetry_order
_atom_site_calc_flag
_atom_site_refinement_flags_posn
_atom_site_refinement_flags_adp
_atom_site_refinement_flags_occupancy
_atom_site_disorder_assembly
_atom_site_disorder_group
N2AA N -0.2916(2) -0.4089(2) -0.25960(6) 0.0694(10) Uani 1 1 d . . . . .
C0AA C -0.1823(3) -0.3224(3) -0.24934(8) 0.0755(14) Uani 1 1 d . . . . .
C1AA C 0.2946(3) -0.0760(3) -0.21381(8) 0.0818(16) Uani 1 1 d . . . . .
N4 N 0.3660(2) -0.0196(2) -0.25018(6) 0.0732(11) Uani 1 1 d . . . . .
N5 N 0.0435(2) -0.3141(2) -0.00549(6) 0.0692(10) Uani 1 1 d . . . . .
C2AA C 0.4323(2) 0.0246(2) -0.25920(7) 0.0630(11) Uani 1 1 d . . . . .
H2AA H 0.4621 0.0450 -0.2443 0.076 Uiso 1 1 calc R . . . .
C6AA C 0.2342(2) -0.0976(3) -0.22656(8) 0.0734(13) Uani 1 1 d . . . . .
H6AA H 0.2339 -0.0826 -0.2432 0.088 Uiso 1 1 calc R . . . .
C0BA C 0.0462(3) -0.3161(3) -0.12282(7) 0.0849(16) Uani 1 1 d . . . . .
C7AA C -0.1205(3) -0.3274(3) -0.21279(7) 0.0735(13) Uani 1 1 d . . . . .
C3AA C 0.1757(3) -0.1402(3) -0.21484(7) 0.0799(15) Uani 1 1 d . . . . .
C4AA C -0.0615(3) -0.2702(3) -0.22162(7) 0.0805(16) Uani 1 1 d . . . . .
C5AA C 0.0845(3) -0.2536(3) -0.01168(7) 0.0679(12) Uani 1 1 d . . . . .
H5AA H 0.1283 -0.2433 -0.0147 0.082 Uiso 1 1 calc R . . . .
N13 N 0.0401(3) -0.3936(2) -0.04786(7) 0.0898(14) Uani 1 1 d . . . . .
C5BA C -0.1795(3) -0.3525(3) -0.22603(7) 0.0821(16) Uani 1 1 d . . . . .
H5BA H -0.2177 -0.3895 -0.2196 0.099 Uiso 1 1 calc R . . . .
C15 C -0.2439(3) -0.3507(3) -0.26414(7) 0.0742(14) Uani 1 1 d . . . . .
H15 H -0.2484 -0.3255 -0.2772 0.089 Uiso 1 1 calc R . . . .
C3CA C -0.3515(2) -0.4313(3) -0.27576(7) 0.0667(12) Uani 1 1 d . . . . .
H3CA H -0.3412 -0.4009 -0.2904 0.080 Uiso 1 1 calc R . . . .
C17 C 0.0035(3) -0.3000(3) -0.16130(7) 0.0779(15) Uani 1 1 d . . . . .
C18 C 0.3590(3) -0.0329(3) -0.22617(8) 0.0833(16) Uani 1 1 d . . . . .
H18 H 0.3970 -0.0141 -0.2158 0.100 Uiso 1 1 calc R . . . .
C19 C -0.1253(3) -0.2663(3) -0.25763(8) 0.0911(18) Uani 1 1 d . . . . .
H19 H -0.1273 -0.2455 -0.2727 0.109 Uiso 1 1 calc R . . . .
C20 C 0.0465(3) -0.3418(3) -0.09813(8) 0.0881(17) Uani 1 1 d . . . . .
H20 H 0.0865 -0.3266 -0.0892 0.106 Uiso 1 1 calc R . . . .
C21 C 0.1713(3) -0.1639(3) -0.18918(8) 0.0907(19) Uani 1 1 d . . . . .
C22 C 0.0704(3) -0.3586(2) -0.00394(7) 0.0706(13) Uani 1 1 d . . . . .
H22 H 0.1172 -0.3345 -0.0095 0.085 Uiso 1 1 calc R . . . .
C23 C -0.0061(3) -0.2556(3) -0.20331(7) 0.0807(16) Uani 1 1 d . . . . .
C24 C -0.0647(3) -0.2393(3) -0.24445(8) 0.0901(18) Uani 1 1 d . . . . .
H24 H -0.0271 -0.2014 -0.2507 0.108 Uiso 1 1 calc R . . . .
C25 C 0.0671(3) -0.3825(3) 0.02409(8) 0.0822(15) Uani 1 1 d . . . . .
H25A H 0.0916 -0.3441 0.0353 0.099 Uiso 1 1 calc R . . . .
H25B H 0.0209 -0.4060 0.0298 0.099 Uiso 1 1 calc R . . . .
C26 C 0.1056(3) -0.1638(3) -0.22548(7) 0.0741(14) Uani 1 1 d . . . . .
C27 C 0.2911(3) -0.0999(4) -0.18832(9) 0.112(3) Uani 1 1 d . . . . .
H27 H 0.3307 -0.0848 -0.1791 0.135 Uiso 1 1 calc R . . . .
C8BA C -0.0363(3) -0.3025(3) -0.18196(7) 0.0770(14) Uani 1 1 d . . . . .
C30 C 0.1060(3) -0.2614(3) -0.13678(7) 0.0891(18) Uani 1 1 d D . . . .
C31 C 0.5026(3) 0.1268(3) -0.28568(9) 0.0727(12) Uani 1 1 d . . . . .
H31A H 0.5027 0.1617 -0.2962 0.087 Uiso 1 1 calc R . . . .
H31B H 0.5321 0.1479 -0.2711 0.087 Uiso 1 1 calc R . . . .
C32 C 0.0614(2) -0.2127(3) -0.20374(7) 0.0734(14) Uani 1 1 d . . . . .
C33 C 0.4578(3) -0.0137(3) -0.27581(10) 0.0769(13) Uani 1 1 d . . . . .
H33A H 0.4591 -0.0480 -0.2654 0.092 Uiso 1 1 calc R . . . .
H33B H 0.4276 -0.0353 -0.2902 0.092 Uiso 1 1 calc R . . . .
C35 C -0.0130(3) -0.3379(3) -0.13634(8) 0.0905(18) Uani 1 1 d . . . . .
C36 C 0.0725(3) -0.2538(3) -0.16124(7) 0.0789(15) Uani 1 1 d . . . . .
C37 C 0.0321(3) -0.4191(3) -0.02111(8) 0.0880(17) Uani 1 1 d . . . . .
H37 H -0.0153 -0.4414 -0.0164 0.106 Uiso 1 1 calc R . . . .
C38 C -0.1095(3) -0.3514(4) -0.18698(8) 0.0909(19) Uani 1 1 d . . . . .
C39 C -0.0141(3) -0.4123(3) -0.06062(9) 0.100(2) Uani 1 1 d . . . . .
H39 H -0.0551 -0.4407 -0.0529 0.120 Uiso 1 1 calc R . . . .
C40 C 0.0974(3) -0.2009(3) -0.25093(7) 0.0894(19) Uani 1 1 d . . . . .
H40A H 0.0527 -0.2163 -0.2575 0.107 Uiso 1 1 calc R . . . .
H40B H 0.1286 -0.1695 -0.2634 0.107 Uiso 1 1 calc R . . . .
C42 C 0.5266(3) 0.0339(3) -0.28590(10) 0.0841(15) Uani 1 1 d . . . . .
H42A H 0.5571 0.0531 -0.2714 0.101 Uiso 1 1 calc R . . . .
H42B H 0.5419 0.0095 -0.2965 0.101 Uiso 1 1 calc R . . . .
C44 C -0.0706(4) -0.4137(4) -0.10134(10) 0.120(3) Uani 1 1 d . . . . .
H44 H -0.1106 -0.4457 -0.0939 0.144 Uiso 1 1 calc R . . . .
C45 C 0.1023(4) -0.2940(4) -0.27503(9) 0.105(2) Uani 1 1 d . . . . .
H45A H 0.0569 -0.3125 -0.2814 0.126 Uiso 1 1 calc R . . . .
H45B H 0.1317 -0.2609 -0.2875 0.126 Uiso 1 1 calc R . . . .
C48 C -0.0703(3) -0.3907(4) -0.12682(9) 0.107(2) Uani 1 1 d . . . . .
H48 H -0.1086 -0.4112 -0.1369 0.129 Uiso 1 1 calc R . . . .
C49 C -0.0117(3) -0.3890(3) -0.08741(8) 0.100(2) Uani 1 1 d . . . . .
C50 C 0.1082(4) -0.2594(3) -0.24941(8) 0.0932(18) Uani 1 1 d . . . . .
H50A H 0.0758 -0.2917 -0.2374 0.112 Uiso 1 1 calc R . . . .
H50B H 0.1523 -0.2444 -0.2423 0.112 Uiso 1 1 calc R . . . .
C51 C 0.5280(3) 0.0889(3) -0.30164(9) 0.0826(15) Uani 1 1 d . . . . .
H51A H 0.5004 0.0703 -0.3169 0.099 Uiso 1 1 calc R . . . .
H51B H 0.5734 0.1193 -0.3073 0.099 Uiso 1 1 calc R . . . .
C53 C 0.2329(3) -0.1436(4) -0.17661(9) 0.120(3) Uani 1 1 d . . . . .
H53 H 0.2335 -0.1603 -0.1603 0.144 Uiso 1 1 calc R . . . .
C54 C 0.0940(3) -0.1046(3) -0.22747(10) 0.0944(15) Uani 1 1 d . U . . .
H54A H 0.1235 -0.0748 -0.2407 0.113 Uiso 1 1 calc R . . . .
H54B H 0.0486 -0.1212 -0.2334 0.113 Uiso 1 1 calc R . . . .
C55 C 0.0951(4) -0.4269(3) 0.02659(10) 0.106(2) Uani 1 1 d . . . . .
H55A H 0.0922 -0.4412 0.0444 0.127 Uiso 1 1 calc R . . . .
H55B H 0.1418 -0.4033 0.0216 0.127 Uiso 1 1 calc R . . . .
C56 C -0.1244(4) -0.4236(4) -0.19048(11) 0.116(2) Uani 1 1 d . U . . .
H56A H -0.1186 -0.4395 -0.1738 0.139 Uiso 1 1 calc R . . . .
H56B H -0.1710 -0.4509 -0.1953 0.139 Uiso 1 1 calc R . . . .
C57 C 0.1343(4) -0.1934(4) -0.12024(9) 0.150(3) Uani 1 1 d D U . . .
H57A H 0.1485 -0.2009 -0.1035 0.180 Uiso 1 1 calc R . . . .
H57B H 0.1739 -0.1592 -0.1290 0.180 Uiso 1 1 calc R . . . .
C58 C -0.1573(4) -0.3469(5) -0.16778(9) 0.119(2) Uani 1 1 d . U . . .
H58A H -0.2025 -0.3746 -0.1741 0.143 Uiso 1 1 calc R . . . .
H58B H -0.1539 -0.3655 -0.1514 0.143 Uiso 1 1 calc R . . . .
C59 C 0.1561(5) -0.2838(6) -0.14216(13) 0.141(3) Uani 1 1 d D U . . .
H59A H 0.1970 -0.2457 -0.1483 0.170 Uiso 1 1 calc R . . . .
H59B H 0.1663 -0.2980 -0.1260 0.170 Uiso 1 1 calc R . . . .
C61 C 0.0559(5) -0.4881(4) 0.00902(10) 0.136(4) Uani 1 1 d . . . . .
H61A H 0.0759 -0.5163 0.0098 0.163 Uiso 1 1 calc R . . . .
H61B H 0.0103 -0.5140 0.0151 0.163 Uiso 1 1 calc R . . . .
C62 C 0.0561(6) -0.4667(4) -0.01858(11) 0.142(4) Uani 1 1 d . . . . .
H62A H 0.1012 -0.4465 -0.0254 0.170 Uiso 1 1 calc R . . . .
H62B H 0.0281 -0.5059 -0.0290 0.170 Uiso 1 1 calc R . . . .
C64 C 0.1023(3) -0.2117(3) -0.18232(7) 0.0794(15) Uani 1 1 d . . . . .
C67 C 0.1040(4) -0.0646(4) -0.20358(12) 0.1125(18) Uani 1 1 d . U . . .
H67A H 0.0701 -0.0925 -0.1911 0.135 Uiso 1 1 calc R . . . .
H67B H 0.1471 -0.0529 -0.1962 0.135 Uiso 1 1 calc R . . . .
C69 C 0.1012(6) -0.0024(5) -0.2070(2) 0.156(3) Uani 1 1 d . U . . .
H69A H 0.0585 -0.0133 -0.2145 0.188 Uiso 1 1 calc R . . . .
H69B H 0.1359 0.0267 -0.2190 0.188 Uiso 1 1 calc R . . . .
C70 C 0.1186(5) -0.3479(4) -0.27402(14) 0.136(3) Uani 1 1 d . . . . .
H70A H 0.1647 -0.3296 -0.2693 0.204 Uiso 1 1 calc R . . . .
H70B H 0.1110 -0.3688 -0.2907 0.204 Uiso 1 1 calc R . . . .
H70C H 0.0908 -0.3805 -0.2614 0.204 Uiso 1 1 calc R . . . .
C71 C -0.1463(6) -0.2798(6) -0.16304(13) 0.156(3) Uani 1 1 d . U . . .
H71A H -0.1415 -0.2580 -0.1796 0.187 Uiso 1 1 calc R . . . .
H71B H -0.1045 -0.2544 -0.1537 0.187 Uiso 1 1 calc R . . . .
C8AA C 0.0850(8) -0.1642(7) -0.11533(19) 0.215(5) Uani 1 1 d D U . . .
H8AA H 0.0434 -0.2027 -0.1099 0.258 Uiso 1 1 calc R . . . .
H8AB H 0.0766 -0.1531 -0.1325 0.258 Uiso 1 1 calc R . . . .
C4BA C -0.0840(6) -0.4349(6) -0.20970(16) 0.157(3) Uani 1 1 d D U . . .
H4BA H -0.0374 -0.4013 -0.2073 0.188 Uiso 1 1 calc R . . . .
H4BB H -0.0970 -0.4287 -0.2269 0.188 Uiso 1 1 calc R . . . .
C73 C 0.1106(7) 0.0365(6) -0.1805(3) 0.192(5) Uani 1 1 d . U . . .
H73A H 0.1534 0.0487 -0.1732 0.288 Uiso 1 1 calc R . . . .
H73B H 0.0761 0.0082 -0.1686 0.288 Uiso 1 1 calc R . . . .
H73C H 0.1081 0.0760 -0.1837 0.288 Uiso 1 1 calc R . . . .
C72 C 0.1354(8) -0.3375(8) -0.1607(2) 0.209(4) Uani 1 1 d D U . . .
H72A H 0.1197 -0.3268 -0.1764 0.251 Uiso 1 1 calc R . . . .
H72B H 0.0993 -0.3786 -0.1536 0.251 Uiso 1 1 calc R . . . .
C1BA C -0.0267(4) -0.0679(3) -0.01811(9) 0.105(2) Uani 1 1 d D U . . .
C6BA C 0.0419(4) -0.0255(5) -0.01787(10) 0.0962(16) Uani 1 1 d . U . . .
C7BA C -0.0589(6) -0.1447(4) -0.01693(13) 0.149(4) Uani 1 1 d D U . . .
C2CA C -0.0950(5) -0.1831(5) -0.04189(14) 0.129(2) Uani 1 1 d . U . . .
H2CA H -0.1078 -0.2296 -0.0395 0.155 Uiso 0.585(7) 1 calc R . P A 1
H2CB H -0.1358 -0.1812 -0.0436 0.155 Uiso 0.585(7) 1 calc R . P A 1
H2CC H -0.1323 -0.1753 -0.0437 0.155 Uiso 0.415(7) 1 calc R . P A 2
H2CD H -0.0643 -0.1579 -0.0557 0.155 Uiso 0.415(7) 1 calc R . P A 2
C14 C -0.1105(8) -0.1779(5) 0.00650(13) 0.258(9) Uani 1 1 d D U . . .
H14A H -0.1134 -0.2200 0.0109 0.309 Uiso 1 1 calc R . . . .
H14B H -0.1543 -0.1876 0.0007 0.309 Uiso 1 1 calc R . . . .
C9AA C -0.1324(5) -0.1720(4) 0.05610(12) 0.147(4) Uani 1 1 d . U . . .
H9AA H -0.1793 -0.1891 0.0523 0.176 Uiso 1 1 calc R . . . .
H9AB H -0.1261 -0.2100 0.0584 0.176 Uiso 1 1 calc R . . . .
C7CA C -0.1160(6) -0.1340(6) 0.08090(14) 0.161(4) Uani 1 1 d . U . . .
H7CA H -0.1415 -0.1637 0.0947 0.242 Uiso 1 1 calc GR . . . .
H7CB H -0.1268 -0.0991 0.0795 0.242 Uiso 1 1 calc GR . . . .
H7CC H -0.0692 -0.1149 0.0845 0.242 Uiso 1 1 calc GR . . . .
C3 C -0.0915(8) -0.1321(5) 0.03279(13) 0.239(8) Uani 1 1 d . U . . .
H3A H -0.0444 -0.1137 0.0366 0.287 Uiso 1 1 calc R . . . .
H3B H -0.0992 -0.0950 0.0298 0.287 Uiso 1 1 calc R . . . .
C3BA C 0.0086(2) -0.2021(2) -0.01319(6) 0.1314(19) Uani 1 1 d . U . . .
H3BA H -0.0297 -0.2434 -0.0110 0.158 Uiso 1 1 calc R . . . .
C5 C 0.0037(2) -0.1446(3) -0.01499(6) 0.1027(14) Uani 1 1 d DG U . . .
C8CA C 0.0610(3) -0.0828(2) -0.01827(7) 0.134(2) Uani 1 1 d G U . . .
C8 C 0.1231(2) -0.07841(19) -0.01974(9) 0.1155(17) Uani 1 1 d G U . . .
H8 H 0.1614 -0.0370 -0.0219 0.139 Uiso 1 1 calc R . . . .
C2BA C 0.12794(19) -0.1358(2) -0.01794(8) 0.139(2) Uani 1 1 d G U . . .
H2BA H 0.1695 -0.1329 -0.0189 0.167 Uiso 1 1 calc R . . . .
C4 C 0.0707(2) -0.1976(2) -0.01466(7) 0.0946(12) Uani 1 1 d G U . . .
C1 C -0.2027(7) -0.2776(10) -0.14739(17) 0.225(5) Uani 1 1 d D U . . .
H1A H -0.2147 -0.3068 -0.1325 0.270 Uiso 1 1 calc R . . . .
H1B H -0.1874 -0.2325 -0.1413 0.270 Uiso 1 1 calc R . . . .
C9BA C -0.0902(10) -0.5026(7) -0.2084(2) 0.233(5) Uani 1 1 d D U . . .
H9BA H -0.0748 -0.5116 -0.2246 0.280 Uiso 1 1 calc R . . . .
H9BB H -0.1368 -0.5363 -0.2063 0.280 Uiso 1 1 calc R . . . .
C0CA C 0.0919(12) -0.1029(9) -0.0968(3) 0.303(7) Uani 1 1 d D U . . .
H0CA H 0.1373 -0.0719 -0.1023 0.363 Uiso 1 1 calc R . . . .
H0CB H 0.0652 -0.0921 -0.1082 0.363 Uiso 1 1 calc R . . . .
C1CA C 0.0931(11) -0.0554(10) -0.0736(3) 0.278(8) Uani 1 1 d D U . . .
H1CA H 0.0992 -0.0720 -0.0573 0.417 Uiso 1 1 calc R . . . .
H1CB H 0.0515 -0.0555 -0.0733 0.417 Uiso 1 1 calc R . . . .
H1CC H 0.1291 -0.0107 -0.0762 0.417 Uiso 1 1 calc R . . . .
C4CA C 0.1969(9) -0.3462(11) -0.1668(3) 0.276(6) Uani 1 1 d D U . . .
H4CA H 0.2365 -0.3026 -0.1689 0.331 Uiso 1 1 calc R . . . .
H4CB H 0.2045 -0.3687 -0.1525 0.331 Uiso 1 1 calc R . . . .
C5CA C -0.2626(8) -0.3001(11) -0.1650(4) 0.305(11) Uani 1 1 d D U . . .
H5CA H -0.2489 -0.2749 -0.1808 0.457 Uiso 1 1 calc R . . . .
H5CB H -0.2955 -0.2929 -0.1565 0.457 Uiso 1 1 calc R . . . .
H5CC H -0.2815 -0.3467 -0.1688 0.457 Uiso 1 1 calc R . . . .
C6CA C -0.0491(13) -0.5078(12) -0.1857(4) 0.344(9) Uani 1 1 d D U . . .
H6CA H -0.0023 -0.4807 -0.1894 0.516 Uiso 1 1 calc R . . . .
H6CB H -0.0602 -0.5535 -0.1836 0.516 Uiso 1 1 calc R . . . .
H6CC H -0.0594 -0.4924 -0.1701 0.516 Uiso 1 1 calc R . . . .
C46 C 0.1848(15) -0.3875(15) -0.1920(5) 0.447(16) Uani 1 1 d D U . . .
H46A H 0.1775 -0.3651 -0.2061 0.671 Uiso 1 1 calc R . . . .
H46B H 0.1463 -0.4310 -0.1898 0.671 Uiso 1 1 calc R . . . .
H46C H 0.2231 -0.3920 -0.1955 0.671 Uiso 1 1 calc R . . . .
C2 C -0.0952(12) -0.2102(11) -0.0878(3) 0.166(4) Uani 0.585(7) 1 d . U P A 1
H2A H -0.0715 -0.1923 -0.1040 0.199 Uiso 0.585(7) 1 calc R . P A 1
H2B H -0.1387 -0.2138 -0.0896 0.199 Uiso 0.585(7) 1 calc R . P A 1
C6 C -0.0576(9) -0.1601(9) -0.0667(2) 0.138(3) Uani 0.585(7) 1 d . U P A 1
H6A H -0.0136 -0.1549 -0.0647 0.166 Uiso 0.585(7) 1 calc R . P A 1
H6B H -0.0522 -0.1170 -0.0714 0.166 Uiso 0.585(7) 1 calc R . P A 1
C9CA C -0.1062(14) -0.2821(12) -0.0844(3) 0.197(7) Uani 0.585(7) 1 d . U P A 1
H9CA H -0.0638 -0.2803 -0.0845 0.295 Uiso 0.585(7) 1 calc R . P A 1
H9CB H -0.1333 -0.3100 -0.0983 0.295 Uiso 0.585(7) 1 calc R . P A 1
H9CC H -0.1282 -0.3003 -0.0682 0.295 Uiso 0.585(7) 1 calc R . P A 1
C6A C -0.1208(13) -0.2494(12) -0.0491(3) 0.138(3) Uani 0.415(7) 1 d . U P A 2
H6AB H -0.1530 -0.2763 -0.0360 0.166 Uiso 0.415(7) 1 calc R . P A 2
H6AC H -0.0845 -0.2588 -0.0480 0.166 Uiso 0.415(7) 1 calc R . P A 2
C2A C -0.1530(16) -0.2745(13) -0.0741(4) 0.166(4) Uani 0.415(7) 1 d D U P A 2
H2AB H -0.1205 -0.2507 -0.0876 0.199 Uiso 0.415(7) 1 calc R . P A 2
H2AC H -0.1885 -0.2640 -0.0759 0.199 Uiso 0.415(7) 1 calc R . P A 2
C9CB C -0.1829(19) -0.3504(14) -0.0786(4) 0.197(7) Uani 0.415(7) 1 d D U P A 2
H9CD H -0.1477 -0.3609 -0.0787 0.295 Uiso 0.415(7) 1 calc R . P A 2
H9CE H -0.2057 -0.3625 -0.0950 0.295 Uiso 0.415(7) 1 calc R . P A 2
H9CF H -0.2139 -0.3748 -0.0650 0.295 Uiso 0.415(7) 1 calc R . P A 2

loop_
_atom_site_aniso_label
_atom_site_aniso_U_11
_atom_site_aniso_U_22
_atom_site_aniso_U_33
_atom_site_aniso_U_23
_atom_site_aniso_U_13
_atom_site_aniso_U_12
N2AA 0.058(2) 0.090(3) 0.0525(15) -0.0160(17) -0.0160(15) 0.031(2)
C0AA 0.061(3) 0.090(4) 0.060(2) 0.003(2) -0.007(2) 0.026(3)
C1AA 0.063(3) 0.101(4) 0.0552(19) 0.017(2) -0.002(2) 0.022(3)
N4 0.073(3) 0.083(3) 0.0618(18) 0.0086(18) 0.0031(17) 0.037(2)
N5 0.068(2) 0.082(3) 0.0579(16) 0.0112(17) 0.0042(16) 0.037(2)
C2AA 0.070(3) 0.062(3) 0.0579(18) 0.0078(18) -0.0024(19) 0.034(2)
C6AA 0.058(3) 0.087(4) 0.0567(18) 0.012(2) -0.0043(19) 0.022(3)
C0BA 0.094(4) 0.102(4) 0.0434(17) 0.018(2) -0.007(2) 0.038(3)
C7AA 0.066(3) 0.089(4) 0.0501(17) 0.007(2) -0.0045(19) 0.027(3)
C3AA 0.063(3) 0.100(4) 0.0502(18) 0.013(2) -0.0029(19) 0.021(3)
C4AA 0.070(3) 0.092(4) 0.0509(19) 0.018(2) -0.0082(19) 0.018(3)
C5AA 0.073(3) 0.083(4) 0.0593(19) -0.001(2) -0.006(2) 0.047(3)
N13 0.120(4) 0.090(3) 0.0559(18) 0.0123(19) -0.013(2) 0.049(3)
C5BA 0.061(3) 0.104(4) 0.0485(19) 0.012(2) -0.0004(19) 0.017(3)
C15 0.062(3) 0.095(4) 0.0499(18) -0.007(2) -0.0023(19) 0.028(3)
C3CA 0.048(2) 0.093(4) 0.0518(17) -0.003(2) -0.0022(17) 0.030(3)
C17 0.078(4) 0.095(4) 0.0466(18) 0.016(2) -0.001(2) 0.033(3)
C18 0.059(3) 0.106(4) 0.059(2) 0.019(2) 0.0032(19) 0.021(3)
C19 0.078(4) 0.105(4) 0.056(2) 0.014(2) -0.013(2) 0.020(3)
C20 0.104(4) 0.113(5) 0.0455(18) 0.015(2) -0.010(2) 0.053(4)
C21 0.078(4) 0.106(4) 0.0471(19) 0.023(2) -0.001(2) 0.015(3)
C22 0.091(4) 0.062(3) 0.0515(18) 0.0123(18) -0.006(2) 0.032(3)
C23 0.061(3) 0.106(4) 0.0480(18) 0.019(2) -0.0042(18) 0.022(3)
C24 0.078(4) 0.103(4) 0.059(2) 0.025(2) -0.007(2) 0.022(3)
C25 0.098(4) 0.065(3) 0.066(2) 0.016(2) -0.014(2) 0.028(3)
C26 0.066(3) 0.085(4) 0.0481(17) 0.013(2) 0.0011(18) 0.020(3)
C27 0.059(3) 0.175(7) 0.059(2) 0.040(3) -0.005(2) 0.025(4)
C8BA 0.075(3) 0.088(4) 0.0504(18) 0.018(2) 0.002(2) 0.028(3)
C30 0.082(4) 0.117(5) 0.0475(19) 0.018(2) -0.006(2) 0.034(4)
C31 0.088(4) 0.064(3) 0.077(2) 0.003(2) 0.015(2) 0.046(3)
C32 0.066(3) 0.087(3) 0.0387(15) 0.0114(18) -0.0032(17) 0.016(3)
C33 0.088(4) 0.070(3) 0.085(3) 0.010(2) 0.013(3) 0.048(3)
C35 0.080(4) 0.106(4) 0.057(2) 0.029(2) -0.002(2) 0.025(3)
C36 0.084(4) 0.091(4) 0.0434(17) 0.021(2) 0.002(2) 0.030(3)
C37 0.106(4) 0.085(4) 0.0486(19) 0.016(2) -0.012(2) 0.030(3)
C38 0.066(3) 0.126(5) 0.053(2) 0.023(3) -0.005(2) 0.027(3)
C39 0.090(4) 0.116(5) 0.055(2) 0.032(3) -0.004(2) 0.023(4)
C40 0.082(4) 0.108(5) 0.0430(17) 0.004(2) -0.0037(19) 0.021(3)
C42 0.095(4) 0.098(4) 0.079(2) 0.007(3) 0.015(3) 0.063(4)
C44 0.107(5) 0.137(6) 0.066(3) 0.034(3) -0.015(3) 0.024(5)
C45 0.123(5) 0.105(5) 0.062(2) -0.012(3) -0.010(3) 0.037(4)
C48 0.092(4) 0.139(6) 0.063(2) 0.029(3) -0.005(3) 0.037(4)
C49 0.109(5) 0.105(4) 0.052(2) 0.024(3) -0.020(3) 0.027(4)
C50 0.113(5) 0.092(4) 0.054(2) -0.001(2) -0.006(2) 0.035(4)
C51 0.084(4) 0.103(4) 0.065(2) 0.005(2) 0.013(2) 0.050(3)
C53 0.064(4) 0.166(7) 0.063(2) 0.042(3) -0.013(2) 0.008(4)
C54 0.075(4) 0.106(4) 0.086(2) 0.024(2) -0.008(3) 0.033(3)
C55 0.160(7) 0.071(4) 0.078(3) 0.001(3) -0.044(3) 0.052(4)
C56 0.135(6) 0.095(5) 0.076(3) 0.030(3) -0.009(3) 0.027(4)
C57 0.142(6) 0.130(6) 0.056(2) 0.028(3) -0.035(3) -0.024(4)
C58 0.106(5) 0.196(7) 0.050(2) 0.033(3) 0.009(2) 0.072(5)
C59 0.135(6) 0.248(10) 0.089(3) 0.055(4) 0.024(4) 0.131(7)
C61 0.255(11) 0.087(4) 0.068(3) -0.003(3) -0.053(4) 0.089(6)
C62 0.278(12) 0.082(4) 0.074(3) -0.003(3) -0.052(5) 0.097(6)
C64 0.066(3) 0.101(4) 0.0481(18) 0.022(2) -0.0005(19) 0.024(3)
C67 0.093(4) 0.133(5) 0.104(3) 0.005(3) -0.009(3) 0.051(4)
C69 0.149(8) 0.140(6) 0.186(7) -0.006(5) -0.002(7) 0.076(6)
C70 0.193(9) 0.083(5) 0.111(4) -0.026(4) -0.024(5) 0.053(6)
C71 0.177(7) 0.231(8) 0.075(3) -0.014(5) 0.005(4) 0.115(8)
C8AA 0.282(13) 0.202(10) 0.119(6) 0.007(5) -0.049(8) 0.090(9)
C4BA 0.197(9) 0.181(7) 0.110(4) 0.038(5) 0.006(5) 0.108(7)
C73 0.175(11) 0.166(9) 0.224(9) -0.034(8) 0.030(9) 0.076(9)
C72 0.312(12) 0.303(12) 0.128(6) 0.022(6) 0.021(7) 0.241(10)
C1BA 0.143(4) 0.095(3) 0.057(2) 0.001(2) 0.030(3) 0.044(4)
C6BA 0.121(3) 0.140(5) 0.074(3) 0.036(4) 0.025(3) 0.101(3)
C7BA 0.252(10) 0.104(3) 0.090(4) -0.003(4) 0.012(5) 0.089(4)
C2CA 0.132(6) 0.153(5) 0.107(3) -0.016(3) 0.002(3) 0.075(5)
C14 0.372(18) 0.111(6) 0.075(3) 0.028(3) 0.006(5) -0.041(9)
C9AA 0.172(8) 0.118(6) 0.083(2) 0.028(3) -0.012(3) 0.023(6)
C7CA 0.257(13) 0.181(9) 0.091(3) 0.011(4) 0.004(5) 0.143(10)
C3 0.342(15) 0.127(7) 0.071(3) 0.027(3) -0.004(5) -0.017(8)
C3BA 0.194(4) 0.225(5) 0.063(2) -0.021(4) -0.021(3) 0.170(5)
C5 0.113(3) 0.159(4) 0.059(2) 0.015(3) -0.008(3) 0.085(3)
C8CA 0.097(4) 0.204(5) 0.072(3) -0.033(4) 0.003(3) 0.053(3)
C8 0.116(3) 0.109(3) 0.123(4) -0.006(4) -0.024(4) 0.056(3)
C2BA 0.203(5) 0.077(3) 0.112(4) -0.007(3) -0.067(5) 0.051(3)
C4 0.128(4) 0.112(3) 0.060(2) -0.007(3) -0.015(3) 0.072(3)
C1 0.261(10) 0.419(15) 0.100(5) -0.019(7) 0.003(5) 0.249(11)
C9BA 0.398(17) 0.208(9) 0.141(7) -0.014(7) -0.010(9) 0.186(10)
C0CA 0.42(2) 0.281(13) 0.196(10) -0.056(10) -0.077(13) 0.171(13)
C1CA 0.34(2) 0.34(2) 0.262(16) -0.047(12) -0.030(15) 0.252(18)
C4CA 0.359(13) 0.397(17) 0.219(11) 0.023(11) 0.057(12) 0.300(12)
C5CA 0.203(11) 0.38(3) 0.36(2) 0.05(2) -0.057(12) 0.170(17)
C6CA 0.59(3) 0.42(2) 0.250(16) 0.033(14) -0.036(15) 0.417(18)
C46 0.56(3) 0.50(3) 0.36(2) -0.082(17) 0.19(2) 0.31(2)
C2 0.218(12) 0.197(6) 0.114(4) -0.046(5) -0.032(5) 0.127(8)
C6 0.174(10) 0.160(6) 0.092(4) -0.019(4) 0.000(3) 0.093(7)
C9CA 0.31(2) 0.222(8) 0.135(8) -0.086(8) -0.046(9) 0.187(11)
C6A 0.174(10) 0.160(6) 0.092(4) -0.019(4) 0.000(3) 0.093(7)
C2A 0.218(12) 0.197(6) 0.114(4) -0.046(5) -0.032(5) 0.127(8)
C9CB 0.31(2) 0.222(8) 0.135(8) -0.086(8) -0.046(9) 0.187(11)

loop_
_atom_type_symbol
_atom_type_description
_atom_type_scat_dispersion_real
_atom_type_scat_dispersion_imag
_atom_type_scat_source
C C 0.0181 0.0091 'International Tables Vol C Tables 4.2.6.8 and 6.1.1.4'
H H 0.0000 0.0000 'International Tables Vol C Tables 4.2.6.8 and 6.1.1.4'
N N 0.0311 0.0180 'International Tables Vol C Tables 4.2.6.8 and 6.1.1.4'

loop_
_geom_angle_atom_site_label_1
_geom_angle_atom_site_label_2
_geom_angle_atom_site_label_3
_geom_angle
_geom_angle_site_symmetry_1
_geom_angle_site_symmetry_3
C15 N2AA C3CA 115.8(4) . .
C5BA C0AA C15 120.3(5) . .
C19 C0AA C5BA 118.2(5) . .
C19 C0AA C15 121.5(4) . .
C6AA C1AA C18 122.4(4) . .
C6AA C1AA C27 116.8(5) . .
C27 C1AA C18 120.8(5) . .
C18 N4 C2AA 116.9(4) . .
C5AA N5 C22 116.5(4) . .
N4 C2AA H2AA 109.5 . .
N4 C2AA C3CA 108.5(4) . 2
N4 C2AA C33 110.5(4) . .
C3CA C2AA H2AA 109.5 2 .
C3CA C2AA C33 109.5(3) 2 .
C33 C2AA H2AA 109.5 . .
C1AA C6AA H6AA 119.8 . .
C3AA C6AA C1AA 120.4(4) . .
C3AA C6AA H6AA 119.8 . .
C20 C0BA C30 126.1(5) . .
C35 C0BA C20 121.0(5) . .
C35 C0BA C30 112.8(4) . .
C4AA C7AA C38 111.5(4) . .
C5BA C7AA C4AA 121.7(4) . .
C5BA C7AA C38 126.7(5) . .
C6AA C3AA C21 123.5(5) . .
C6AA C3AA C26 126.3(4) . .
C21 C3AA C26 109.8(4) . .
C7AA C4AA C23 108.9(4) . .
C24 C4AA C7AA 118.3(5) . .
C24 C4AA C23 132.7(5) . .
N5 C5AA H5AA 116.0 . .
N5 C5AA C4 127.9(5) . .
C4 C5AA H5AA 116.0 . .
C39 N13 C37 116.0(5) . .
C0AA C5BA H5BA 120.0 . .
C7AA C5BA C0AA 120.0(5) . .
C7AA C5BA H5BA 120.0 . .
N2AA C15 C0AA 121.2(5) . .
N2AA C15 H15 119.4 . .
C0AA C15 H15 119.4 . .
N2AA C3CA C2AA 109.1(3) . 3
N2AA C3CA H3CA 109.8 . .
N2AA C3CA C31 109.9(4) . 3
C2AA C3CA H3CA 109.8 3 .
C31 C3CA C2AA 108.4(4) 3 3
C31 C3CA H3CA 109.8 3 .
C8BA C17 C35 131.8(5) . .
C8BA C17 C36 120.6(4) . .
C36 C17 C35 107.6(4) . .
C1AA C18 H18 118.1 . .
N4 C18 C1AA 123.8(5) . .
N4 C18 H18 118.1 . .
C0AA C19 H19 118.5 . .
C0AA C19 C24 123.0(4) . .
C24 C19 H19 118.5 . .
C0BA C20 H20 120.1 . .
C49 C20 C0BA 119.7(5) . .
C49 C20 H20 120.1 . .
C3AA C21 C64 111.1(4) . .
C53 C21 C3AA 115.8(5) . .
C53 C21 C64 132.7(4) . .
N5 C22 H22 108.9 . .
N5 C22 C25 110.2(4) . .
N5 C22 C37 111.3(4) . .
C25 C22 H22 108.9 . .
C37 C22 H22 108.9 . .
C37 C22 C25 108.6(4) . .
C8BA C23 C4AA 105.9(4) . .
C32 C23 C4AA 133.9(4) . .
C32 C23 C8BA 120.1(4) . .
C4AA C24 H24 120.6 . .
C19 C24 C4AA 118.7(5) . .
C19 C24 H24 120.6 . .
C22 C25 H25A 109.2 . .
C22 C25 H25B 109.2 . .
H25A C25 H25B 107.9 . .
C55 C25 C22 111.9(5) . .
C55 C25 H25A 109.2 . .
C55 C25 H25B 109.2 . .
C3AA C26 C32 101.2(3) . .
C40 C26 C3AA 108.7(5) . .
C40 C26 C32 111.1(4) . .
C54 C26 C3AA 109.6(5) . .
C54 C26 C32 110.6(5) . .
C54 C26 C40 114.7(4) . .
C1AA C27 H27 118.4 . .
C53 C27 C1AA 123.2(5) . .
C53 C27 H27 118.4 . .
C17 C8BA C23 119.2(5) . .
C17 C8BA C38 129.1(4) . .
C23 C8BA C38 111.5(4) . .
C0BA C30 C36 100.7(4) . .
C0BA C30 C57 108.6(4) . .
C0BA C30 C59 109.8(6) . .
C36 C30 C57 107.9(5) . .
C59 C30 C36 113.8(4) . .
C59 C30 C57 115.0(7) . .
C3CA C31 H31A 109.4 2 .
C3CA C31 H31B 109.4 2 .
H31A C31 H31B 108.0 . .
C51 C31 C3CA 111.1(4) . 2
C51 C31 H31A 109.4 . .
C51 C31 H31B 109.4 . .
C23 C32 C26 129.4(4) . .
C23 C32 C64 119.9(4) . .
C64 C32 C26 110.6(4) . .
C2AA C33 H33A 109.7 . .
C2AA C33 H33B 109.7 . .
H33A C33 H33B 108.2 . .
C42 C33 C2AA 109.8(4) . .
C42 C33 H33A 109.7 . .
C42 C33 H33B 109.7 . .
C0BA C35 C17 107.7(5) . .
C48 C35 C0BA 118.9(4) . .
C48 C35 C17 133.0(5) . .
C17 C36 C30 111.1(4) . .
C64 C36 C17 120.4(4) . .
C64 C36 C30 128.4(5) . .
N13 C37 C22 106.4(4) . .
N13 C37 H37 109.0 . .
C22 C37 H37 109.0 . .
C62 C37 N13 111.3(5) . .
C62 C37 C22 112.0(5) . .
C62 C37 H37 109.0 . .
C7AA C38 C8BA 101.9(4) . .
C7AA C38 C56 107.9(5) . .
C7AA C38 C58 106.7(5) . .
C8BA C38 C56 113.0(6) . .
C8BA C38 C58 114.5(5) . .
C58 C38 C56 112.0(6) . .
N13 C39 H39 119.8 . .
N13 C39 C49 120.4(5) . .
C49 C39 H39 119.8 . .
C26 C40 H40A 108.4 . .
C26 C40 H40B 108.4 . .
H40A C40 H40B 107.4 . .
C50 C40 C26 115.6(4) . .
C50 C40 H40A 108.4 . .
C50 C40 H40B 108.4 . .
C33 C42 H42A 109.2 . .
C33 C42 H42B 109.2 . .
H42A C42 H42B 107.9 . .
C51 C42 C33 112.2(5) . .
C51 C42 H42A 109.2 . .
C51 C42 H42B 109.2 . .
C48 C44 H44 119.8 . .
C49 C44 H44 119.8 . .
C49 C44 C48 120.5(6) . .
H45A C45 H45B 107.5 . .
C50 C45 H45A 108.5 . .
C50 C45 H45B 108.5 . .
C70 C45 H45A 108.5 . .
C70 C45 H45B 108.5 . .
C70 C45 C50 115.0(5) . .
C35 C48 C44 119.3(6) . .
C35 C48 H48 120.3 . .
C44 C48 H48 120.3 . .
C20 C49 C39 121.1(5) . .
C20 C49 C44 119.7(4) . .
C44 C49 C39 119.1(6) . .
C40 C50 C45 114.9(5) . .
C40 C50 H50A 108.5 . .
C40 C50 H50B 108.5 . .
C45 C50 H50A 108.5 . .
C45 C50 H50B 108.5 . .
H50A C50 H50B 107.5 . .
C31 C51 H51A 109.6 . .
C31 C51 H51B 109.6 . .
C42 C51 C31 110.2(4) . .
C42 C51 H51A 109.6 . .
C42 C51 H51B 109.6 . .
H51A C51 H51B 108.1 . .
C21 C53 H53 119.9 . .
C27 C53 C21 120.1(4) . .
C27 C53 H53 119.9 . .
C26 C54 H54A 108.0 . .
C26 C54 H54B 108.0 . .
H54A C54 H54B 107.2 . .
C67 C54 C26 117.4(5) . .
C67 C54 H54A 108.0 . .
C67 C54 H54B 108.0 . .
C25 C55 H55A 109.9 . .
C25 C55 H55B 109.9 . .
C25 C55 C61 109.1(6) . .
H55A C55 H55B 108.3 . .
C61 C55 H55A 109.9 . .
C61 C55 H55B 109.9 . .
C38 C56 H56A 108.0 . .
C38 C56 H56B 108.0 . .
H56A C56 H56B 107.3 . .
C4BA C56 C38 117.0(6) . .
C4BA C56 H56A 108.0 . .
C4BA C56 H56B 108.0 . .
C30 C57 H57A 107.9 . .
C30 C57 H57B 107.9 . .
H57A C57 H57B 107.2 . .
C8AA C57 C30 117.7(7) . .
C8AA C57 H57A 107.9 . .
C8AA C57 H57B 107.9 . .
C38 C58 H58A 108.4 . .
C38 C58 H58B 108.4 . .
H58A C58 H58B 107.4 . .
C71 C58 C38 115.7(7) . .
C71 C58 H58A 108.4 . .
C71 C58 H58B 108.4 . .
C30 C59 H59A 108.4 . .
C30 C59 H59B 108.4 . .
H59A C59 H59B 107.4 . .
C72 C59 C30 115.7(8) . .
C72 C59 H59A 108.4 . .
C72 C59 H59B 108.4 . .
C55 C61 H61A 109.5 . .
C55 C61 H61B 109.5 . .
H61A C61 H61B 108.1 . .
C62 C61 C55 110.6(5) . .
C62 C61 H61A 109.5 . .
C62 C61 H61B 109.5 . .
C37 C62 C61 113.0(6) . .
C37 C62 H62A 109.0 . .
C37 C62 H62B 109.0 . .
C61 C62 H62A 109.0 . .
C61 C62 H62B 109.0 . .
H62A C62 H62B 107.8 . .
C32 C64 C21 106.6(4) . .
C36 C64 C21 133.7(4) . .
C36 C64 C32 119.7(5) . .
C54 C67 H67A 108.3 . .
C54 C67 H67B 108.3 . .
H67A C67 H67B 107.4 . .
C69 C67 C54 115.9(6) . .
C69 C67 H67A 108.3 . .
C69 C67 H67B 108.3 . .
C67 C69 H69A 109.1 . .
C67 C69 H69B 109.1 . .
C67 C69 C73 112.7(9) . .
H69A C69 H69B 107.8 . .
C73 C69 H69A 109.1 . .
C73 C69 H69B 109.1 . .
C45 C70 H70A 109.5 . .
C45 C70 H70B 109.5 . .
C45 C70 H70C 109.5 . .
H70A C70 H70B 109.5 . .
H70A C70 H70C 109.5 . .
H70B C70 H70C 109.5 . .
C58 C71 H71A 108.6 . .
C58 C71 H71B 108.6 . .
C58 C71 C1 114.7(11) . .
H71A C71 H71B 107.6 . .
C1 C71 H71A 108.6 . .
C1 C71 H71B 108.6 . .
C57 C8AA H8AA 104.3 . .
C57 C8AA H8AB 104.3 . .
C57 C8AA C0CA 131.9(13) . .
H8AA C8AA H8AB 105.6 . .
C0CA C8AA H8AA 104.3 . .
C0CA C8AA H8AB 104.3 . .
C56 C4BA H4BA 108.6 . .
C56 C4BA H4BB 108.6 . .
C56 C4BA C9BA 114.6(10) . .
H4BA C4BA H4BB 107.6 . .
C9BA C4BA H4BA 108.6 . .
C9BA C4BA H4BB 108.6 . .
C69 C73 H73A 109.5 . .
C69 C73 H73B 109.5 . .
C69 C73 H73C 109.5 . .
H73A C73 H73B 109.5 . .
H73A C73 H73C 109.5 . .
H73B C73 H73C 109.5 . .
C59 C72 H72A 110.1 . .
C59 C72 H72B 110.1 . .
C59 C72 C4CA 108.1(13) . .
H72A C72 H72B 108.4 . .
C4CA C72 H72A 110.1 . .
C4CA C72 H72B 110.1 . .
C6BA C1BA C6BA 119.5(6) 3 .
C6BA C1BA C7BA 122.3(9) . .
C6BA C1BA C7BA 118.1(8) 3 .
C1BA C6BA C1BA 120.5(6) 2 .
C1BA C6BA C8CA 96.1(7) . .
C1BA C6BA C8CA 143.4(7) 2 .
C1BA C7BA C2CA 115.9(7) . .
C1BA C7BA C14 113.3(7) . .
C2CA C7BA C14 107.2(8) . .
C5 C7BA C1BA 95.5(7) . .
C5 C7BA C2CA 108.0(7) . .
C5 C7BA C14 116.9(9) . .
C7BA C2CA H2CA 107.9 . .
C7BA C2CA H2CB 107.9 . .
C7BA C2CA H2CC 104.3 . .
C7BA C2CA H2CD 104.3 . .
H2CA C2CA H2CB 107.2 . .
H2CC C2CA H2CD 105.6 . .
C6 C2CA C7BA 117.5(10) . .
C6 C2CA H2CA 107.9 . .
C6 C2CA H2CB 107.9 . .
C6A C2CA C7BA 131.8(11) . .
C6A C2CA H2CC 104.3 . .
C6A C2CA H2CD 104.3 . .
C7BA C14 H14A 108.5 . .
C7BA C14 H14B 108.5 . .
C7BA C14 C3 114.9(7) . .
H14A C14 H14B 107.5 . .
C3 C14 H14A 108.5 . .
C3 C14 H14B 108.5 . .
H9AA C9AA H9AB 107.5 . .
C7CA C9AA H9AA 108.5 . .
C7CA C9AA H9AB 108.5 . .
C7CA C9AA C3 115.1(8) . .
C3 C9AA H9AA 108.5 . .
C3 C9AA H9AB 108.5 . .
C9AA C7CA H7CA 109.5 . .
C9AA C7CA H7CB 109.5 . .
C9AA C7CA H7CC 109.5 . .
H7CA C7CA H7CB 109.5 . .
H7CA C7CA H7CC 109.5 . .
H7CB C7CA H7CC 109.5 . .
C14 C3 H3A 109.2 . .
C14 C3 H3B 109.2 . .
C9AA C3 C14 112.2(7) . .
C9AA C3 H3A 109.2 . .
C9AA C3 H3B 109.2 . .
H3A C3 H3B 107.9 . .
C5 C3BA H3BA 120.0 . .
C5 C3BA C4 120.0 . .
C4 C3BA H3BA 120.0 . .
C3BA C5 C7BA 124.1(5) . .
C8CA C5 C7BA 115.4(5) . .
C8CA C5 C3BA 120.0 . .
C5 C8CA C6BA 109.7(4) . .
C5 C8CA C8 120.0 . .
C8 C8CA C6BA 130.2(4) . .
C8CA C8 H8 120.0 . .
C2BA C8 C8CA 120.0 . .
C2BA C8 H8 120.0 . .
C8 C2BA H2BA 120.0 . .
C8 C2BA C4 120.0 . .
C4 C2BA H2BA 120.0 . .
C3BA C4 C5AA 126.4(4) . .
C2BA C4 C5AA 113.5(4) . .
C2BA C4 C3BA 120.0 . .
C71 C1 H1A 110.0 . .
C71 C1 H1B 110.0 . .
H1A C1 H1B 108.4 . .
C5CA C1 C71 108.3(10) . .
C5CA C1 H1A 110.0 . .
C5CA C1 H1B 110.0 . .
C4BA C9BA H9BA 109.3 . .
C4BA C9BA H9BB 109.3 . .
C4BA C9BA C6CA 111.8(11) . .
H9BA C9BA H9BB 107.9 . .
C6CA C9BA H9BA 109.3 . .
C6CA C9BA H9BB 109.3 . .
C8AA C0CA H0CA 94.1 . .
C8AA C0CA H0CB 94.1 . .
H0CA C0CA H0CB 103.1 . .
C1CA C0CA C8AA 166.9(17) . .
C1CA C0CA H0CA 94.1 . .
C1CA C0CA H0CB 94.1 . .
C0CA C1CA H1CA 109.5 . .
C0CA C1CA H1CB 109.5 . .
C0CA C1CA H1CC 109.5 . .
H1CA C1CA H1CB 109.5 . .
H1CA C1CA H1CC 109.5 . .
H1CB C1CA H1CC 109.5 . .
C72 C4CA H4CA 109.5 . .
C72 C4CA H4CB 109.5 . .
H4CA C4CA H4CB 108.1 . .
C46 C4CA C72 110.6(14) . .
C46 C4CA H4CA 109.5 . .
C46 C4CA H4CB 109.5 . .
C1 C5CA H5CA 109.5 . .
C1 C5CA H5CB 109.5 . .
C1 C5CA H5CC 109.5 . .
H5CA C5CA H5CB 109.5 . .
H5CA C5CA H5CC 109.5 . .
H5CB C5CA H5CC 109.5 . .
C9BA C6CA H6CA 109.5 . .
C9BA C6CA H6CB 109.5 . .
C9BA C6CA H6CC 109.5 . .
H6CA C6CA H6CB 109.5 . .
H6CA C6CA H6CC 109.5 . .
H6CB C6CA H6CC 109.5 . .
C4CA C46 H46A 109.5 . .
C4CA C46 H46B 109.5 . .
C4CA C46 H46C 109.5 . .
H46A C46 H46B 109.5 . .
H46A C46 H46C 109.5 . .
H46B C46 H46C 109.5 . .
H2A C2 H2B 107.2 . .
C6 C2 H2A 108.0 . .
C6 C2 H2B 108.0 . .
C6 C2 C9CA 117.3(15) . .
C9CA C2 H2A 108.0 . .
C9CA C2 H2B 108.0 . .
C2CA C6 C2 109.8(15) . .
C2CA C6 H6A 109.7 . .
C2CA C6 H6B 109.7 . .
C2 C6 H6A 109.7 . .
C2 C6 H6B 109.7 . .
H6A C6 H6B 108.2 . .
C2 C9CA H9CA 109.5 . .
C2 C9CA H9CB 109.5 . .
C2 C9CA H9CC 109.5 . .
H9CA C9CA H9CB 109.5 . .
H9CA C9CA H9CC 109.5 . .
H9CB C9CA H9CC 109.5 . .
C2CA C6A H6AB 106.8 . .
C2CA C6A H6AC 106.8 . .
C2CA C6A C2A 122(2) . .
H6AB C6A H6AC 106.7 . .
C2A C6A H6AB 106.8 . .
C2A C6A H6AC 106.8 . .
C6A C2A H2AB 108.3 . .
C6A C2A H2AC 108.3 . .
C6A C2A C9CB 116(2) . .
H2AB C2A H2AC 107.4 . .
C9CB C2A H2AB 108.3 . .
C9CB C2A H2AC 108.3 . .
C2A C9CB H9CD 109.5 . .
C2A C9CB H9CE 109.5 . .
C2A C9CB H9CF 109.5 . .
H9CD C9CB H9CE 109.5 . .
H9CD C9CB H9CF 109.5 . .
H9CE C9CB H9CF 109.5 . .

loop_
_geom_bond_atom_site_label_1
_geom_bond_atom_site_label_2
_geom_bond_distance
_geom_bond_site_symmetry_2
N2AA C15 1.264(7) .
N2AA C3CA 1.472(6) .
C0AA C5BA 1.409(7) .
C0AA C15 1.453(7) .
C0AA C19 1.376(8) .
C1AA C6AA 1.392(7) .
C1AA C18 1.461(7) .
C1AA C27 1.415(6) .
N4 C2AA 1.431(7) .
N4 C18 1.269(6) .
N5 C5AA 1.278(7) .
N5 C22 1.447(7) .
C2AA H2AA 0.9800 .
C2AA C3CA 1.547(6) 2
C2AA C33 1.547(7) .
C6AA H6AA 0.9300 .
C6AA C3AA 1.354(7) .
C0BA C20 1.409(6) .
C0BA C30 1.511(8) .
C0BA C35 1.386(8) .
C7AA C4AA 1.419(7) .
C7AA C5BA 1.369(7) .
C7AA C38 1.514(6) .
C3AA C21 1.419(6) .
C3AA C26 1.530(7) .
C4AA C23 1.489(7) .
C4AA C24 1.400(6) .
C5AA H5AA 0.9300 .
C5AA C4 1.487(6) .
N13 C37 1.477(6) .
N13 C39 1.286(8) .
C5BA H5BA 0.9300 .
C15 H15 0.9300 .
C3CA C2AA 1.547(6) 3
C3CA H3CA 0.9800 .
C3CA C31 1.538(8) 3
C17 C8BA 1.392(7) .
C17 C35 1.498(6) .
C17 C36 1.406(8) .
C18 H18 0.9300 .
C19 H19 0.9300 .
C19 C24 1.393(8) .
C20 H20 0.9300 .
C20 C49 1.356(9) .
C21 C53 1.415(8) .
C21 C64 1.459(8) .
C22 H22 0.9800 .
C22 C25 1.538(5) .
C22 C37 1.513(7) .
C23 C8BA 1.457(7) .
C23 C32 1.367(7) .
C24 H24 0.9300 .
C25 H25A 0.9700 .
C25 H25B 0.9700 .
C25 C55 1.469(9) .
C26 C32 1.559(6) .
C26 C40 1.529(7) .
C26 C54 1.524(9) .
C27 H27 0.9300 .
C27 C53 1.356(8) .
C8BA C38 1.516(8) .
C30 C36 1.538(6) .
C30 C57 1.613(8) .
C30 C59 1.514(9) .
C31 C3CA 1.538(8) 2
C31 H31A 0.9700 .
C31 H31B 0.9700 .
C31 C51 1.521(7) .
C32 C64 1.448(6) .
C33 H33A 0.9700 .
C33 H33B 0.9700 .
C33 C42 1.504(8) .
C35 C48 1.367(9) .
C36 C64 1.393(6) .
C37 H37 0.9800 .
C37 C62 1.466(10) .
C38 C56 1.537(10) .
C38 C58 1.526(9) .
C39 H39 0.9300 .
C39 C49 1.477(6) .
C40 H40A 0.9700 .
C40 H40B 0.9700 .
C40 C50 1.494(9) .
C42 H42A 0.9700 .
C42 H42B 0.9700 .
C42 C51 1.495(8) .
C44 H44 0.9300 .
C44 C48 1.419(7) .
C44 C49 1.385(9) .
C45 H45A 0.9700 .
C45 H45B 0.9700 .
C45 C50 1.518(7) .
C45 C70 1.472(11) .
C48 H48 0.9300 .
C50 H50A 0.9700 .
C50 H50B 0.9700 .
C51 H51A 0.9700 .
C51 H51B 0.9700 .
C53 H53 0.9300 .
C54 H54A 0.9700 .
C54 H54B 0.9700 .
C54 C67 1.490(10) .
C55 H55A 0.9700 .
C55 H55B 0.9700 .
C55 C61 1.538(9) .
C56 H56A 0.9700 .
C56 H56B 0.9700 .
C56 C4BA 1.474(12) .
C57 H57A 0.9700 .
C57 H57B 0.9700 .
C57 C8AA 1.609(9) .
C58 H58A 0.9700 .
C58 H58B 0.9700 .
C58 C71 1.462(13) .
C59 H59A 0.9700 .
C59 H59B 0.9700 .
C59 C72 1.447(16) .
C61 H61A 0.9700 .
C61 H61B 0.9700 .
C61 C62 1.509(7) .
C62 H62A 0.9700 .
C62 H62B 0.9700 .
C67 H67A 0.9700 .
C67 H67B 0.9700 .
C67 C69 1.482(13) .
C69 H69A 0.9700 .
C69 H69B 0.9700 .
C69 C73 1.590(15) .
C70 H70A 0.9600 .
C70 H70B 0.9600 .
C70 H70C 0.9600 .
C71 H71A 0.9700 .
C71 H71B 0.9700 .
C71 C1 1.557(14) .
C8AA H8AA 0.9700 .
C8AA H8AB 0.9700 .
C8AA C0CA 1.651(10) .
C4BA H4BA 0.9700 .
C4BA H4BB 0.9700 .
C4BA C9BA 1.502(13) .
C73 H73A 0.9600 .
C73 H73B 0.9600 .
C73 H73C 0.9600 .
C72 H72A 0.9700 .
C72 H72B 0.9700 .
C72 C4CA 1.565(14) .
C1BA C6BA 1.387(10) .
C1BA C6BA 1.345(10) 3
C1BA C7BA 1.546(9) .
C6BA C1BA 1.345(10) 2
C6BA C8CA 1.593(7) .
C7BA C2CA 1.552(11) .
C7BA C14 1.601(12) .
C7BA C5 1.450(11) .
C2CA H2CA 0.9700 .
C2CA H2CB 0.9700 .
C2CA H2CC 0.9700 .
C2CA H2CD 0.9700 .
C2CA C6 1.487(16) .
C2CA C6A 1.39(2) .
C14 H14A 0.9700 .
C14 H14B 0.9700 .
C14 C3 1.641(12) .
C9AA H9AA 0.9700 .
C9AA H9AB 0.9700 .
C9AA C7CA 1.491(12) .
C9AA C3 1.525(11) .
C7CA H7CA 0.9600 .
C7CA H7CB 0.9600 .
C7CA H7CC 0.9600 .
C3 H3A 0.9700 .
C3 H3B 0.9700 .
C3BA H3BA 0.9300 .
C3BA C5 1.3900 .
C3BA C4 1.3900 .
C5 C8CA 1.3900 .
C8CA C8 1.3900 .
C8 H8 0.9300 .
C8 C2BA 1.3900 .
C2BA H2BA 0.9300 .
C2BA C4 1.3900 .
C1 H1A 0.9700 .
C1 H1B 0.9700 .
C1 C5CA 1.515(14) .
C9BA H9BA 0.9700 .
C9BA H9BB 0.9700 .
C9BA C6CA 1.550(15) .
C0CA H0CA 0.9700 .
C0CA H0CB 0.9700 .
C0CA C1CA 1.619(10) .
C1CA H1CA 0.9600 .
C1CA H1CB 0.9600 .
C1CA H1CC 0.9600 .
C4CA H4CA 0.9700 .
C4CA H4CB 0.9700 .
C4CA C46 1.552(17) .
C5CA H5CA 0.9600 .
C5CA H5CB 0.9600 .
C5CA H5CC 0.9600 .
C6CA H6CA 0.9600 .
C6CA H6CB 0.9600 .
C6CA H6CC 0.9600 .
C46 H46A 0.9600 .
C46 H46B 0.9600 .
C46 H46C 0.9600 .
C2 H2A 0.9700 .
C2 H2B 0.9700 .
C2 C6 1.51(2) .
C2 C9CA 1.56(3) .
C6 H6A 0.9700 .
C6 H6B 0.9700 .
C9CA H9CA 0.9600 .
C9CA H9CB 0.9600 .
C9CA H9CC 0.9600 .
C6A H6AB 0.9700 .
C6A H6AC 0.9700 .
C6A C2A 1.46(3) .
C2A H2AB 0.9700 .
C2A H2AC 0.9700 .
C2A C9CB 1.548(19) .
C9CB H9CD 0.9600 .
C9CB H9CE 0.9600 .
C9CB H9CF 0.9600 .

loop_
_geom_torsion_atom_site_label_1
_geom_torsion_atom_site_label_2
_geom_torsion_atom_site_label_3
_geom_torsion_atom_site_label_4
_geom_torsion
_geom_torsion_site_symmetry_1
_geom_torsion_site_symmetry_2
_geom_torsion_site_symmetry_3
_geom_torsion_site_symmetry_4
C0AA C19 C24 C4AA -0.4(10) . . . .
C1AA C6AA C3AA C21 2.1(10) . . . .
C1AA C6AA C3AA C26 174.9(6) . . . .
C1AA C27 C53 C21 -4.7(15) . . . .
N4 C2AA C33 C42 178.0(4) . . . .
N5 C5AA C4 C3BA -5.4(6) . . . .
N5 C5AA C4 C2BA 171.3(4) . . . .
N5 C22 C25 C55 -178.9(5) . . . .
N5 C22 C37 N13 61.7(6) . . . .
N5 C22 C37 C62 -176.5(5) . . . .
C2AA N4 C18 C1AA 178.8(6) . . . .
C2AA C33 C42 C51 -58.1(6) . . . .
C6AA C1AA C18 N4 -10.8(11) . . . .
C6AA C1AA C27 C53 2.5(13) . . . .
C6AA C3AA C21 C53 -4.0(11) . . . .
C6AA C3AA C21 C64 -177.1(6) . . . .
C6AA C3AA C26 C32 178.2(6) . . . .
C6AA C3AA C26 C40 61.2(8) . . . .
C6AA C3AA C26 C54 -64.9(7) . . . .
C0BA C20 C49 C39 -174.1(7) . . . .
C0BA C20 C49 C44 3.1(11) . . . .
C0BA C30 C36 C17 -2.0(7) . . . .
C0BA C30 C36 C64 -178.1(6) . . . .
C0BA C30 C57 C8AA -60.3(8) . . . .
C0BA C30 C59 C72 67.9(8) . . . .
C0BA C35 C48 C44 11.5(12) . . . .
C7AA C4AA C23 C8BA -5.5(7) . . . .
C7AA C4AA C23 C32 171.0(7) . . . .
C7AA C4AA C24 C19 -0.7(10) . . . .
C7AA C38 C56 C4BA 59.4(8) . . . .
C7AA C38 C58 C71 -62.8(8) . . . .
C3AA C21 C53 C27 5.1(13) . . . .
C3AA C21 C64 C32 -5.8(8) . . . .
C3AA C21 C64 C36 171.8(7) . . . .
C3AA C26 C32 C23 -171.7(6) . . . .
C3AA C26 C32 C64 4.6(6) . . . .
C3AA C26 C40 C50 57.3(6) . . . .
C3AA C26 C54 C67 -55.0(7) . . . .
C4AA C7AA C5BA C0AA 1.4(9) . . . .
C4AA C7AA C38 C8BA -1.4(7) . . . .
C4AA C7AA C38 C56 -120.6(6) . . . .
C4AA C7AA C38 C58 118.9(6) . . . .
C4AA C23 C8BA C17 -178.8(5) . . . .
C4AA C23 C8BA C38 4.7(7) . . . .
C4AA C23 C32 C26 -3.0(12) . . . .
C4AA C23 C32 C64 -179.0(7) . . . .
C5AA N5 C22 C25 114.7(4) . . . .
C5AA N5 C22 C37 -124.7(5) . . . .
N13 C37 C62 C61 173.6(7) . . . .
N13 C39 C49 C20 -7.5(12) . . . .
N13 C39 C49 C44 175.3(7) . . . .
C5BA C0AA C15 N2AA -14.3(8) . . . .
C5BA C0AA C19 C24 1.9(10) . . . .
C5BA C7AA C4AA C23 -179.6(5) . . . .
C5BA C7AA C4AA C24 0.2(9) . . . .
C5BA C7AA C38 C8BA -177.2(6) . . . .
C5BA C7AA C38 C56 63.6(8) . . . .
C5BA C7AA C38 C58 -56.8(9) . . . .
C15 N2AA C3CA C2AA -107.4(5) . . . 3
C15 N2AA C3CA C31 133.9(4) . . . 3
C15 C0AA C5BA C7AA 177.1(5) . . . .
C15 C0AA C19 C24 -177.6(6) . . . .
C3CA N2AA C15 C0AA 179.3(4) . . . .
C3CA C2AA C33 C42 58.6(5) 2 . . .
C3CA C31 C51 C42 -57.7(6) 2 . . .
C17 C8BA C38 C7AA -178.2(6) . . . .
C17 C8BA C38 C56 -62.8(8) . . . .
C17 C8BA C38 C58 67.0(9) . . . .
C17 C35 C48 C44 -176.8(8) . . . .
C17 C36 C64 C21 -173.6(7) . . . .
C17 C36 C64 C32 3.7(9) . . . .
C18 C1AA C6AA C3AA 176.7(6) . . . .
C18 C1AA C27 C53 -175.4(8) . . . .
C18 N4 C2AA C3CA -130.1(5) . . . 2
C18 N4 C2AA C33 109.9(5) . . . .
C19 C0AA C5BA C7AA -2.4(9) . . . .
C19 C0AA C15 N2AA 165.1(6) . . . .
C20 C0BA C30 C36 -176.7(6) . . . .
C20 C0BA C30 C57 -63.5(8) . . . .
C20 C0BA C30 C59 63.0(8) . . . .
C20 C0BA C35 C17 178.6(6) . . . .
C20 C0BA C35 C48 -7.8(10) . . . .
C21 C3AA C26 C32 -8.1(7) . . . .
C21 C3AA C26 C40 -125.2(5) . . . .
C21 C3AA C26 C54 108.8(6) . . . .
C22 N5 C5AA C4 -179.9(3) . . . .
C22 C25 C55 C61 -59.3(8) . . . .
C22 C37 C62 C61 54.7(10) . . . .
C23 C4AA C24 C19 179.0(7) . . . .
C23 C8BA C38 C7AA -2.1(7) . . . .
C23 C8BA C38 C56 113.3(5) . . . .
C23 C8BA C38 C58 -116.9(6) . . . .
C23 C32 C64 C21 177.0(6) . . . .
C23 C32 C64 C36 -0.9(9) . . . .
C24 C4AA C23 C8BA 174.8(7) . . . .
C24 C4AA C23 C32 -8.8(13) . . . .
C25 C22 C37 N13 -176.8(5) . . . .
C25 C22 C37 C62 -55.0(7) . . . .
C25 C55 C61 C62 55.7(10) . . . .
C26 C3AA C21 C53 -177.8(6) . . . .
C26 C3AA C21 C64 9.1(8) . . . .
C26 C32 C64 C21 0.3(7) . . . .
C26 C32 C64 C36 -177.6(5) . . . .
C26 C40 C50 C45 -177.9(5) . . . .
C26 C54 C67 C69 172.0(7) . . . .
C27 C1AA C6AA C3AA -1.1(10) . . . .
C27 C1AA C18 N4 166.9(7) . . . .
C8BA C17 C35 C0BA 179.3(6) . . . .
C8BA C17 C35 C48 6.9(13) . . . .
C8BA C17 C36 C30 -178.9(5) . . . .
C8BA C17 C36 C64 -2.4(9) . . . .
C8BA C23 C32 C26 173.0(6) . . . .
C8BA C23 C32 C64 -3.0(9) . . . .
C8BA C38 C56 C4BA -52.4(7) . . . .
C8BA C38 C58 C71 49.1(8) . . . .
C30 C0BA C20 C49 176.9(6) . . . .
C30 C0BA C35 C17 1.6(8) . . . .
C30 C0BA C35 C48 175.3(7) . . . .
C30 C36 C64 C21 2.2(12) . . . .
C30 C36 C64 C32 179.4(6) . . . .
C30 C57 C8AA C0CA 171.4(13) . . . .
C30 C59 C72 C4CA 171.6(9) . . . .
C32 C23 C8BA C17 4.2(9) . . . .
C32 C23 C8BA C38 -172.3(6) . . . .
C32 C26 C40 C50 -53.2(7) . . . .
C32 C26 C54 C67 55.8(7) . . . .
C33 C42 C51 C31 57.4(6) . . . .
C35 C0BA C20 C49 0.3(10) . . . .
C35 C0BA C30 C36 0.1(7) . . . .
C35 C0BA C30 C57 113.3(6) . . . .
C35 C0BA C30 C59 -120.2(6) . . . .
C35 C17 C8BA C23 176.1(7) . . . .
C35 C17 C8BA C38 -8.0(11) . . . .
C35 C17 C36 C30 3.0(7) . . . .
C35 C17 C36 C64 179.5(6) . . . .
C36 C17 C8BA C23 -1.5(9) . . . .
C36 C17 C8BA C38 174.4(6) . . . .
C36 C17 C35 C0BA -2.8(7) . . . .
C36 C17 C35 C48 -175.2(8) . . . .
C36 C30 C57 C8AA 48.0(8) . . . .
C36 C30 C59 C72 -44.1(10) . . . .
C37 N13 C39 C49 179.2(6) . . . .
C37 C22 C25 C55 58.9(7) . . . .
C38 C7AA C4AA C23 4.4(7) . . . .
C38 C7AA C4AA C24 -175.8(6) . . . .
C38 C7AA C5BA C0AA 176.8(6) . . . .
C38 C56 C4BA C9BA 167.7(9) . . . .
C38 C58 C71 C1 169.6(6) . . . .
C39 N13 C37 C22 -126.3(6) . . . .
C39 N13 C37 C62 111.5(8) . . . .
C40 C26 C32 C23 -56.4(9) . . . .
C40 C26 C32 C64 119.9(5) . . . .
C40 C26 C54 C67 -177.6(5) . . . .
C48 C44 C49 C20 0.7(13) . . . .
C48 C44 C49 C39 177.9(8) . . . .
C49 C44 C48 C35 -8.2(13) . . . .
C53 C21 C64 C32 -177.3(8) . . . .
C53 C21 C64 C36 0.2(14) . . . .
C54 C26 C32 C23 72.2(8) . . . .
C54 C26 C32 C64 -111.5(5) . . . .
C54 C26 C40 C50 -179.6(5) . . . .
C54 C67 C69 C73 178.7(8) . . . .
C55 C61 C62 C37 -54.1(12) . . . .
C56 C38 C58 C71 179.3(6) . . . .
C56 C4BA C9BA C6CA -77.5(18) . . . .
C57 C30 C36 C17 -115.6(6) . . . .
C57 C30 C36 C64 68.3(8) . . . .
C57 C30 C59 C72 -169.3(8) . . . .
C57 C8AA C0CA C1CA -82(9) . . . .
C58 C38 C56 C4BA 176.6(6) . . . .
C58 C71 C1 C5CA -73.8(15) . . . .
C59 C30 C36 C17 115.4(7) . . . .
C59 C30 C36 C64 -60.7(9) . . . .
C59 C30 C57 C8AA 176.3(7) . . . .
C59 C72 C4CA C46 -163.5(17) . . . .
C64 C21 C53 C27 176.3(8) . . . .
C70 C45 C50 C40 174.9(7) . . . .
C1BA C6BA C8CA C5 174.2(7) 2 . . .
C1BA C6BA C8CA C5 -8.3(4) . . . .
C1BA C6BA C8CA C8 175.9(3) . . . .
C1BA C6BA C8CA C8 -1.6(9) 2 . . .
C1BA C7BA C2CA C6 50.6(14) . . . .
C1BA C7BA C2CA C6A 169.9(17) . . . .
C1BA C7BA C14 C3 -33.4(17) . . . .
C1BA C7BA C5 C3BA 179.9(3) . . . .
C1BA C7BA C5 C8CA -7.8(5) . . . .
C6BA C1BA C6BA C1BA -1.8(10) 3 . . 2
C6BA C1BA C6BA C8CA 179.9(4) 3 . . .
C6BA C1BA C7BA C2CA 72.5(9) 3 . . .
C6BA C1BA C7BA C2CA -111.3(9) . . . .
C6BA C1BA C7BA C14 -52.0(10) 3 . . .
C6BA C1BA C7BA C14 124.2(9) . . . .
C6BA C1BA C7BA C5 -174.4(5) 3 . . .
C6BA C1BA C7BA C5 1.7(6) . . . .
C6BA C8CA C8 C2BA 175.4(4) . . . .
C7BA C1BA C6BA C1BA -177.9(4) . . . 2
C7BA C1BA C6BA C8CA 3.8(6) . . . .
C7BA C2CA C6 C2 169.9(12) . . . .
C7BA C2CA C6A C2A -179.8(19) . . . .
C7BA C14 C3 C9AA -166.6(12) . . . .
C7BA C5 C8CA C6BA 11.1(4) . . . .
C7BA C5 C8CA C8 -172.6(4) . . . .
C2CA C7BA C14 C3 -162.6(12) . . . .
C2CA C7BA C5 C3BA -60.5(7) . . . .
C2CA C7BA C5 C8CA 111.7(6) . . . .
C2CA C6A C2A C9CB -177(2) . . . .
C14 C7BA C2CA C6 178.2(12) . . . .
C14 C7BA C2CA C6A -62(2) . . . .
C14 C7BA C5 C3BA 60.3(8) . . . .
C14 C7BA C5 C8CA -127.4(6) . . . .
C7CA C9AA C3 C14 177.9(12) . . . .
C3BA C5 C8CA C6BA -176.3(3) . . . .
C3BA C5 C8CA C8 0.0 . . . .
C5 C7BA C2CA C6 -55.1(12) . . . .
C5 C7BA C2CA C6A 64.3(19) . . . .
C5 C7BA C14 C3 76.2(14) . . . .
C5 C3BA C4 C5AA 176.5(3) . . . .
C5 C3BA C4 C2BA 0.0 . . . .
C5 C8CA C8 C2BA 0.0 . . . .
C8CA C8 C2BA C4 0.0 . . . .
C8 C2BA C4 C5AA -176.9(3) . . . .
C8 C2BA C4 C3BA 0.0 . . . .
C4 C3BA C5 C7BA 172.0(4) . . . .
C4 C3BA C5 C8CA 0.0 . . . .
C6 C2CA C6A C2A -50(3) . . . .
C9CA C2 C6 C2CA -62(2) . . . .
C6A C2CA C6 C2 30.4(18) . . . .

loop_
_smtbx_masks_void_nr
_smtbx_masks_void_average_x
_smtbx_masks_void_average_y
_smtbx_masks_void_average_z
_smtbx_masks_void_volume
_smtbx_masks_void_count_electrons
1 0.000 0.000 0.118 65.6 27.0
2 -0.457 -0.227 0.404 9792.9 2203.2
3 0.333 0.667 0.785 65.6 27.0
4 0.667 0.333 0.451 65.6 27.0
